data_2200301
loop_
_publ_author_name
'Marcel K. Eberle'
'Reinhart Keese'
'Helen Stoeckli-Evans'

_publ_section_title
;
 A bicyclo[3.3.0]octan-2-ylcyclopentanone
;
_journal_issue 5
_journal_name_full 'Acta Crystallographica Section E'
_journal_page_first o461
_journal_page_last o462
_journal_paper_doi 10.1107/S1600536801006808
_journal_volume 57
_journal_year 2001
_chemical_formula_iupac 'C19 H32 O2 Si'
_chemical_formula_moiety 'C19 H32 O2 Si'
_chemical_formula_sum 'C19 H32 O2 Si'
_chemical_formula_weight 320.54
_chemical_name_systematic
;
?
;
_space_group_IT_number 14
_symmetry_cell_setting monoclinic
_symmetry_space_group_name_Hall '-P 2ybc'
_symmetry_space_group_name_H-M 'P 1 21/c 1'
_audit_creation_method SHELXL-97
_cell_angle_alpha 90.00
_cell_angle_beta 103.694(11)
_cell_angle_gamma 90.00
_cell_formula_units_Z 4
_cell_length_a 14.1445(14)
_cell_length_b 6.2718(4)
_cell_length_c 22.340(2)
_cell_measurement_reflns_used 5000
_cell_measurement_temperature 223(2)
_cell_measurement_theta_max 25.87
_cell_measurement_theta_min 2.10
_cell_volume 1925.5(3)
_computing_cell_refinement 'CELL in IPDS Software'
_computing_data_collection 'EXPOSE in IPDS Software (Stoe & Cie, 2000)'
_computing_data_reduction 'INTEGRATE in IPDS Software'
_computing_molecular_graphics 'PLATON99 (Spek, 1990)'
_computing_publication_material SHELXL97
_computing_structure_refinement 'SHELXL97 (Sheldrick, 1997)'
_computing_structure_solution 'SHELXS97 (Sheldrick, 1990)'
_diffrn_ambient_temperature 223(2)
_diffrn_detector_area_resol_mean 0.81\%A
_diffrn_measured_fraction_theta_full .989
_diffrn_measured_fraction_theta_max .989
_diffrn_measurement_device_type 'Stoe IPDS'
_diffrn_measurement_method '\f oscillation'
_diffrn_radiation_monochromator graphite
_diffrn_radiation_source 'fine-focus sealed tube'
_diffrn_radiation_type MoK\a
_diffrn_radiation_wavelength .71073
_diffrn_reflns_av_R_equivalents .0357
_diffrn_reflns_av_sigmaI/netI .0318
_diffrn_reflns_limit_h_max 17
_diffrn_reflns_limit_h_min -17
_diffrn_reflns_limit_k_max 6
_diffrn_reflns_limit_k_min -7
_diffrn_reflns_limit_l_max 27
_diffrn_reflns_limit_l_min -27
_diffrn_reflns_number 13376
_diffrn_reflns_theta_full 25.87
_diffrn_reflns_theta_max 25.87
_diffrn_reflns_theta_min 2.10
_diffrn_standards_decay_% 0
_diffrn_standards_interval_time 0
_diffrn_standards_number 0
_exptl_absorpt_coefficient_mu .127
_exptl_absorpt_correction_type none
_exptl_crystal_colour colourless
_exptl_crystal_density_diffrn 1.106
_exptl_crystal_density_meas ?
_exptl_crystal_density_method 'not measured'
_exptl_crystal_description block
_exptl_crystal_F_000 704
_exptl_crystal_size_max .45
_exptl_crystal_size_mid .40
_exptl_crystal_size_min .30
_refine_diff_density_max .306
_refine_diff_density_min -.294
_refine_ls_extinction_method none
_refine_ls_goodness_of_fit_ref 1.052
_refine_ls_hydrogen_treatment constr
_refine_ls_matrix_type full
_refine_ls_number_parameters 231
_refine_ls_number_reflns 3691
_refine_ls_number_restraints 6
_refine_ls_restrained_S_all 1.057
_refine_ls_R_factor_all .0544
_refine_ls_R_factor_gt .0406
_refine_ls_shift/su_max .001
_refine_ls_shift/su_mean .000
_refine_ls_structure_factor_coef Fsqd
_refine_ls_weighting_details 'calc w = 1/[\s^2^(Fo^2^)+(0.0736P)^2^+0.0262P] where P = (Fo^2^+2Fc^2^)/3'
_refine_ls_weighting_scheme calc
_refine_ls_wR_factor_ref .1148
_reflns_number_gt 2809
_reflns_number_total 3691
_reflns_threshold_expression I>2\s(I)
_cod_data_source_file cv6020.cif
_cod_data_source_block I
_cod_depositor_comments
;
The following automatic conversions were performed:

'_exptl_crystal_density_meas' value 'none' was changed to '?' - the
value is perceived as not measured.

Automatic conversion script
Id: cif_fix_values 3008 2015-01-20 13:52:24Z robertas 
;
_cod_original_cell_volume 1925.4(3)
_cod_original_sg_symbol_H-M 'P 21/c'
_cod_database_code 2200301
_cod_database_fobs_code 2200301

loop_
_symmetry_equiv_pos_as_xyz
'x, y, z'
'-x, y+1/2, -z+1/2'
'-x, -y, -z'
'x, -y-1/2, z-1/2'

loop_
_atom_site_label
_atom_site_fract_x
_atom_site_fract_y
_atom_site_fract_z
_atom_site_U_iso_or_equiv
_atom_site_adp_type
_atom_site_calc_flag
_atom_site_refinement_flags
_atom_site_occupancy
_atom_site_disorder_assembly
_atom_site_disorder_group
_atom_site_type_symbol
Si1 .66534(3) .63460(7) .21123(2) .03578(15) Uani d . 1 . . Si
C1' .82283(11) .2185(3) .12615(7) .0361(3) Uani d . 1 . . C
H1' .8027 .0675 .1193 .043 Uiso calc R 1 . . H
C2' .88120(11) .2850(2) .07837(7) .0357(3) Uani d . 1 . . C
O2' .86121(7) .50559(17) .06421(5) .0389(3) Uani d . 1 . . O
H2' .9090 .5616 .0550 .058 Uiso calc R 1 . . H
C3' .98698(12) .2578(3) .11428(8) .0497(4) Uani d . 1 . . C
H3'A 1.0067 .1077 .1162 .060 Uiso calc R 1 . . H
H3'B 1.0313 .3412 .0957 .060 Uiso calc R 1 . . H
C4' .98515(11) .3424(3) .17772(8) .0518(4) Uani d . 1 . . C
H4'A .9810 .4984 .1776 .062 Uiso calc R 1 . . H
H4'B 1.0433 .2980 .2085 .062 Uiso calc R 1 . . H
C5' .89358(12) .2420(3) .19056(7) .0443(4) Uani d . 1 . . C
H5' .9091 .0998 .2096 .053 Uiso calc R 1 . . H
C6' .83947(12) .3758(3) .22918(7) .0423(4) Uani d . 1 . . C
H6'A .8849 .4668 .2582 .051 Uiso calc R 1 . . H
H6'B .8050 .2838 .2525 .051 Uiso calc R 1 . . H
C7' .76722(10) .5115(2) .18233(6) .0333(3) Uani d . 1 . . C
H7' .8041 .6279 .1683 .040 Uiso calc R 1 . . H
C8' .73344(10) .3562(3) .12847(6) .0369(3) Uani d . 1 . . C
H8'A .7108 .4345 .0898 .044 Uiso calc R 1 . . H
H8'B .6802 .2667 .1353 .044 Uiso calc R 1 . . H
C1 .90798(14) .2368(3) -.02923(8) .0498(4) Uani d . 1 A . C
O1 .99521(9) .2637(2) -.01939(6) .0562(4) Uani d . 1 . . O
C2 .85458(12) .1553(3) .01809(7) .0460(4) Uani d . 1 A . C
H2 .8750 .0059 .0280 .055 Uiso calc R 1 . . H
C3 .74763(15) .1533(5) -.01618(8) .0758(7) Uani d D 1 . . C
H3A .7129 .2796 -.0056 .091 Uiso calc PR .564(6) A 1 H
H3B .7323 .3041 -.0118 .091 Uiso d PR .436(6) A 2 H
C4 .7483(2) .1520(6) -.08502(10) .0968(10) Uani d . 1 A . C
H4A .7529 .0060 -.0997 .116 Uiso calc R 1 . . H
H4B .6891 .2182 -.1098 .116 Uiso calc R 1 . . H
C5 .83684(17) .2794(5) -.08872(9) .0795(7) Uani d . 1 . . C
H5A .8626 .2325 -.1236 .095 Uiso calc R 1 A . H
H5B .8214 .4317 -.0933 .095 Uiso calc R 1 . . H
C6A .7037(3) -.0685(8) .00554(19) .0615(13) Uani d PD .564(6) A 1 C
H6A .7440 -.1895 -.0008 .074 Uiso calc PR .564(6) A 1 H
H6B .7046 -.0609 .0495 .074 Uiso calc PR .564(6) A 1 H
C7A .6020(3) -.0995(7) -.03112(17) .0644(14) Uani d PD .564(6) A 1 C
H7AA .5594 .0165 -.0328 .077 Uiso calc PR .564(6) A 1 H
C8A .5665(5) -.2681(15) -.0606(6) .095(2) Uani d PD .564(6) A 1 C
H8A .6061 -.3886 -.0603 .114 Uiso calc PR .564(6) A 1 H
H8B .5010 -.2710 -.0824 .114 Uiso calc PR .564(6) A 1 H
C6B .6572(3) .0576(8) -.00667(18) .0495(15) Uani d PD .436(6) A 2 C
H6C .6003 .1174 -.0356 .059 Uiso calc PR .436(6) A 2 H
H6D .6508 .0825 .0355 .059 Uiso calc PR .436(6) A 2 H
C7B .6669(5) -.1723(9) -.0181(3) .0666(18) Uani d PD .436(6) A 2 C
H7B .7245 -.2394 .0032 .080 Uiso calc PR .436(6) A 2 H
C8B .6038(8) -.289(2) -.0545(8) .121(5) Uani d PD .436(6) A 2 C
H8C .5452 -.2285 -.0767 .145 Uiso calc PR .436(6) A 2 H
H8D .6163 -.4345 -.0589 .145 Uiso calc PR .436(6) A 2 H
C10 .59107(13) .4230(3) .23706(9) .0542(5) Uani d . 1 . . C
H10A .5399 .4888 .2529 .081 Uiso calc R 1 . . H
H10B .6324 .3384 .2692 .081 Uiso calc R 1 . . H
H10C .5623 .3317 .2025 .081 Uiso calc R 1 . . H
C9 .58525(13) .7890(3) .14757(8) .0547(5) Uani d . 1 . . C
H9A .6217 .9068 .1360 .082 Uiso calc R 1 . . H
H9B .5299 .8439 .1613 .082 Uiso calc R 1 . . H
H9C .5626 .6965 .1123 .082 Uiso calc R 1 . . H
C11 .71678(14) .8137(3) .27794(9) .0563(5) Uani d . 1 . . C
H11A .7574 .7311 .3109 .084 Uiso calc R 1 . . H
H11B .6641 .8783 .2925 .084 Uiso calc R 1 . . H
H11C .7555 .9244 .2650 .084 Uiso calc R 1 . . H

loop_
_atom_site_aniso_label
_atom_site_aniso_U_11
_atom_site_aniso_U_22
_atom_site_aniso_U_33
_atom_site_aniso_U_12
_atom_site_aniso_U_13
_atom_site_aniso_U_23
Si1 .0399(2) .0337(3) .0387(2) -.00322(18) .01918(17) -.00023(18)
C1' .0428(8) .0294(8) .0382(8) -.0011(6) .0139(6) -.0002(6)
C2' .0370(7) .0312(8) .0418(8) .0036(6) .0149(6) .0003(6)
O2' .0386(6) .0325(6) .0503(6) .0047(4) .0201(5) .0042(5)
C3' .0397(9) .0509(12) .0605(10) .0130(7) .0158(8) .0001(8)
C4' .0353(8) .0621(12) .0538(10) .0120(8) .0021(7) -.0015(9)
C5' .0502(9) .0395(10) .0411(9) .0112(7) .0064(7) .0069(7)
C6' .0480(9) .0450(10) .0329(7) .0004(7) .0072(6) .0001(7)
C7' .0347(7) .0321(9) .0353(7) -.0039(6) .0130(6) .0006(6)
C8' .0336(7) .0448(9) .0339(7) -.0031(6) .0110(6) -.0030(7)
C1 .0659(12) .0386(10) .0554(10) .0020(8) .0355(9) -.0072(8)
O1 .0622(8) .0432(8) .0764(9) .0032(6) .0425(7) .0000(6)
C2 .0575(10) .0404(10) .0482(9) -.0036(7) .0286(8) -.0070(7)
C3 .0646(12) .124(2) .0445(10) -.0364(13) .0251(9) -.0349(12)
C4 .0954(18) .154(3) .0467(12) -.0386(18) .0274(12) -.0288(14)
C5 .0872(16) .110(2) .0481(11) -.0068(14) .0300(11) -.0007(12)
C6A .046(2) .068(3) .060(2) -.013(2) -.0082(17) .008(2)
C7A .041(2) .078(3) .065(2) -.001(2) -.0053(17) -.006(2)
C8A .055(4) .073(4) .127(5) -.004(3) -.036(4) -.019(3)
C6B .040(2) .068(3) .037(2) .003(2) .0019(17) -.004(2)
C7B .060(4) .057(4) .072(3) -.001(3) -.005(3) .007(3)
C8B .085(8) .092(6) .143(7) .016(7) -.061(8) -.025(5)
C10 .0565(10) .0560(12) .0594(11) -.0118(9) .0327(8) .0016(9)
C9 .0558(10) .0582(12) .0549(10) .0148(9) .0230(8) .0090(9)
C11 .0653(12) .0505(12) .0579(11) -.0055(9) .0242(9) -.0147(9)

loop_
_atom_type_symbol
_atom_type_description
_atom_type_scat_dispersion_real
_atom_type_scat_dispersion_imag
_atom_type_scat_source
C C .0033 .0016 'International Tables Vol C Tables 4.2.6.8 and 6.1.1.4'
H H .0000 .0000 'International Tables Vol C Tables 4.2.6.8 and 6.1.1.4'
O O .0106 .0060 'International Tables Vol C Tables 4.2.6.8 and 6.1.1.4'
Si Si .0817 .0704 'International Tables Vol C Tables 4.2.6.8 and 6.1.1.4'

loop_
_geom_angle_atom_site_label_1
_geom_angle_atom_site_label_2
_geom_angle_atom_site_label_3
_geom_angle
C9 Si1 C10 108.67(9)
C9 Si1 C11 110.32(10)
C10 Si1 C11 108.77(9)
C9 Si1 C7' 109.15(7)
C10 Si1 C7' 110.34(8)
C11 Si1 C7' 109.58(8)
C8' C1' C5' 105.61(12)
C8' C1' C2' 116.47(13)
C5' C1' C2' 106.28(12)
O2' C2' C3' 109.93(13)
O2' C2' C2 108.79(13)
C3' C2' C2 113.90(13)
O2' C2' C1' 107.60(11)
C3' C2' C1' 102.86(13)
C2 C2' C1' 113.49(13)
C4' C3' C2' 102.68(12)
C3' C4' C5' 103.52(14)
C4' C5' C6' 116.04(15)
C4' C5' C1' 104.74(12)
C6' C5' C1' 106.00(12)
C5' C6' C7' 105.08(12)
C8' C7' C6' 102.49(12)
C8' C7' Si1 114.12(10)
C6' C7' Si1 115.75(10)
C7' C8' C1' 106.05(12)
O1 C1 C5 125.48(16)
O1 C1 C2 124.78(17)
C5 C1 C2 109.74(16)
C3 C2 C1 104.47(15)
C3 C2 C2' 116.79(14)
C1 C2 C2' 111.70(14)
C6B C3 C2 136.3(3)
C6B C3 C4 110.6(2)
C2 C3 C4 105.16(16)
C6B C3 C6A 37.8(2)
C2 C3 C6A 105.0(2)
C4 C3 C6A 112.5(2)
C5 C4 C3 104.71(17)
C1 C5 C4 104.56(19)
C7A C6A C3 109.4(3)
C8A C7A C6A 126.8(5)
C3 C6B C7B 104.7(4)
C8B C7B C6B 125.9(8)

loop_
_geom_bond_atom_site_label_1
_geom_bond_atom_site_label_2
_geom_bond_site_symmetry_2
_geom_bond_distance
_geom_bond_publ_flag
Si1 C9 . 1.8655(18) ?
Si1 C10 . 1.8671(17) ?
Si1 C11 . 1.8704(18) ?
Si1 C7' . 1.8788(15) ?
C1' C8' . 1.542(2) ?
C1' C5' . 1.553(2) ?
C1' C2' . 1.553(2) ?
C2' O2' . 1.4321(19) ?
C2' C3' . 1.531(2) ?
C2' C2 . 1.542(2) ?
C3' C4' . 1.519(3) ?
C4' C5' . 1.527(2) ?
C5' C6' . 1.532(2) ?
C6' C7' . 1.535(2) ?
C7' C8' . 1.534(2) ?
C1 O1 . 1.213(2) ?
C1 C5 . 1.489(3) ?
C1 C2 . 1.526(2) ?
C2 C3 . 1.525(3) ?
C3 C6B . 1.473(4) ?
C3 C4 . 1.540(3) ?
C3 C6A . 1.643(5) ?
C4 C5 . 1.504(3) ?
C6A C7A . 1.490(5) ?
C7A C8A . 1.283(10) ?
C6B C7B . 1.477(8) ?
C7B C8B . 1.283(12) ?

loop_
_geom_hbond_atom_site_label_D
_geom_hbond_atom_site_label_H
_geom_hbond_atom_site_label_A
_geom_hbond_site_symmetry_A
_geom_hbond_distance_DH
_geom_hbond_distance_HA
_geom_hbond_distance_DA
_geom_hbond_angle_DHA
O2' H2' O1 3_765 .83 2.04 2.8605(16) 167.7

loop_
_geom_torsion_atom_site_label_1
_geom_torsion_atom_site_label_2
_geom_torsion_atom_site_label_3
_geom_torsion_atom_site_label_4
_geom_torsion
C8' C1' C2' O2' 22.39(17)
C5' C1' C2' O2' -94.91(14)
C8' C1' C2' C3' 138.44(14)
C5' C1' C2' C3' 21.14(16)
C8' C1' C2' C2 -98.03(16)
C5' C1' C2' C2 144.67(13)
O2' C2' C3' C4' 74.06(16)
C2 C2' C3' C4' -163.56(14)
C1' C2' C3' C4' -40.31(17)
C2' C3' C4' C5' 44.70(17)
C3' C4' C5' C6' -147.30(14)
C3' C4' C5' C1' -30.83(17)
C8' C1' C5' C4' -118.56(14)
C2' C1' C5' C4' 5.76(17)
C8' C1' C5' C6' 4.65(17)
C2' C1' C5' C6' 128.97(14)
C4' C5' C6' C7' 89.10(16)
C1' C5' C6' C7' -26.67(17)
C5' C6' C7' C8' 38.13(15)
C5' C6' C7' Si1 162.99(11)
C9 Si1 C7' C8' -60.63(13)
C10 Si1 C7' C8' 58.71(13)
C11 Si1 C7' C8' 178.45(11)
C9 Si1 C7' C6' -179.26(12)
C10 Si1 C7' C6' -59.91(13)
C11 Si1 C7' C6' 59.83(14)
C6' C7' C8' C1' -35.28(14)
Si1 C7' C8' C1' -161.20(10)
C5' C1' C8' C7' 19.13(16)
C2' C1' C8' C7' -98.54(14)
O1 C1 C2 C3 179.07(18)
C5 C1 C2 C3 -.5(2)
O1 C1 C2 C2' 51.9(2)
C5 C1 C2 C2' -127.60(18)
O2' C2' C2 C3 -64.13(19)
C3' C2' C2 C3 172.87(17)
C1' C2' C2 C3 55.6(2)
O2' C2' C2 C1 56.02(17)
C3' C2' C2 C1 -66.97(19)
C1' C2' C2 C1 175.76(14)
C1 C2 C3 C6B 164.6(3)
C2' C2 C3 C6B -71.5(4)
C1 C2 C3 C4 20.3(3)
C2' C2 C3 C4 144.2(2)
C1 C2 C3 C6A 139.2(2)
C2' C2 C3 C6A -96.9(3)
C6B C3 C4 C5 172.5(3)
C2 C3 C4 C5 -33.0(3)
C6A C3 C4 C5 -146.7(3)
O1 C1 C5 C4 160.5(2)
C2 C1 C5 C4 -20.0(3)
C3 C4 C5 C1 32.3(3)
C6B C3 C6A C7A 35.7(3)
C2 C3 C6A C7A -173.2(3)
C4 C3 C6A C7A -59.4(4)
C3 C6A C7A C8A 129.1(9)
C2 C3 C6B C7B -71.7(4)
C4 C3 C6B C7B 71.3(4)
C6A C3 C6B C7B -29.1(3)
C3 C6B C7B C8B -128.7(13)
